data_4313812
loop_
_publ_author_name
'Ashrafomolouk Asadi'
'Colin Eaborn'
'Peter B. Hitchcock'
'Margaret M. Meehan'
'J. David Smith'

_publ_section_title
;
 The Structure of Tri(cyclohexyl)tin Chloride between 108 and 298 K: A
 Compound in Which Molecular Dimensions Vary with Temperature
;
_journal_name_full 'Inorganic Chemistry'
_journal_page_first 4141
_journal_page_last 4146
_journal_paper_doi 10.1021/ic026272f
_journal_volume 42
_journal_year 2003
_chemical_compound_source 'synthesis as described'
_chemical_formula_moiety 'C18 H33 Cl1 Sn1'
_chemical_formula_sum 'C18 H33 Cl Sn'
_chemical_formula_weight 403.58
_chemical_name_common '[cy3SnCl] at 173K'
_chemical_name_systematic
;
 ?
;
_space_group_IT_number 14
_symmetry_cell_setting monoclinic
_symmetry_Int_Tables_number 14
_symmetry_space_group_name_Hall '-P 2ybc'
_symmetry_space_group_name_H-M 'P 1 21/c 1'
_atom_sites_solution_hydrogens geom
_atom_sites_solution_primary direct
_atom_sites_solution_secondary difmap
_audit_conform_dict_location ftp://ftp.iucr.org/pub/cif_core.dic
_audit_conform_dict_name cif_core.dic
_audit_conform_dict_version 2.2
_audit_creation_date 2002-09-05T11:39:51-00:00
_audit_creation_method 'WinGX routine CIF_UPDATE'
_cell_angle_alpha 90
_cell_angle_beta 110.941(1)
_cell_angle_gamma 90
_cell_formula_units_Z 4
_cell_length_a 10.7651(3)
_cell_length_b 16.9704(4)
_cell_length_c 11.0152(3)
_cell_measurement_reflns_used 20057
_cell_measurement_temperature 173(2)
_cell_measurement_theta_max 27.878
_cell_measurement_theta_min 3.705
_cell_measurement_wavelength 0.71073
_cell_volume 1879.43(9)
_computing_cell_refinement 'HKL Scalepack (Otwinowski & Minor 1997)'
_computing_data_collection 'Collect (Nonius BV, 1997-2000)'
_computing_data_reduction 'HKL Denzo and Scalepack (Otwinowski & Minor 1997)'
_computing_molecular_graphics 'Ortep-3 for Windows (Farrugia, 1997)'
_computing_publication_material 'WinGX publication routines (Farrugia, 1999)'
_computing_structure_refinement 'SHELXL-97 (Sheldrick, 1997)'
_computing_structure_solution 'SHELXS-97 (Sheldrick, 1997)'
_diffrn_ambient_temperature 173(2)
_diffrn_measured_fraction_theta_full 0.994
_diffrn_measured_fraction_theta_max 0.994
_diffrn_measurement_device '95mm CCD camera on \k-goniostat'
_diffrn_measurement_device_type KappaCCD
_diffrn_measurement_method CCD
_diffrn_radiation_monochromator graphite
_diffrn_radiation_probe x-ray
_diffrn_radiation_type MoK\a
_diffrn_radiation_wavelength 0.71073
_diffrn_reflns_av_R_equivalents 0.0511
_diffrn_reflns_av_unetI/netI 0.0482
_diffrn_reflns_limit_h_max 12
_diffrn_reflns_limit_h_min -14
_diffrn_reflns_limit_k_max 22
_diffrn_reflns_limit_k_min -21
_diffrn_reflns_limit_l_max 14
_diffrn_reflns_limit_l_min -11
_diffrn_reflns_number 16982
_diffrn_reflns_theta_full 27.89
_diffrn_reflns_theta_max 27.89
_diffrn_reflns_theta_min 3.75
_exptl_absorpt_coefficient_mu 1.493
_exptl_absorpt_correction_T_max 0.8904
_exptl_absorpt_correction_T_min 0.8161
_exptl_absorpt_correction_type multi-scan
_exptl_absorpt_process_details
;
        [c.f. r.h. blessing, acta cryst. (1995), a51, 33-38]
;
_exptl_crystal_colour colourless
_exptl_crystal_density_diffrn 1.426
_exptl_crystal_density_method 'not measured'
_exptl_crystal_description needle
_exptl_crystal_F_000 832
_exptl_crystal_size_max 0.1
_exptl_crystal_size_mid 0.1
_exptl_crystal_size_min 0.1
_refine_diff_density_max 0.562
_refine_diff_density_min -0.653
_refine_diff_density_rms 0.095
_refine_ls_extinction_method none
_refine_ls_goodness_of_fit_ref 1.027
_refine_ls_hydrogen_treatment riding
_refine_ls_matrix_type full
_refine_ls_number_parameters 181
_refine_ls_number_reflns 4474
_refine_ls_number_restraints 0
_refine_ls_restrained_S_all 1.027
_refine_ls_R_factor_all 0.0577
_refine_ls_R_factor_gt 0.033
_refine_ls_shift/su_max 0.009
_refine_ls_shift/su_mean 0.001
_refine_ls_structure_factor_coef Fsqd
_refine_ls_weighting_details 'calc w=1/[\s^2^(Fo^2^)+(0.0225P)^2^+1.3479P] where P=(Fo^2^+2Fc^2^)/3'
_refine_ls_weighting_scheme calc
_refine_ls_wR_factor_gt 0.0644
_refine_ls_wR_factor_ref 0.0712
_reflns_number_gt 3199
_reflns_number_total 4474
_reflns_threshold_expression >2sigma(I)
_cod_data_source_file ic026272fsi20021216_045625_3.cif
_cod_data_source_block cy3sncl173
_cod_database_code 4313812

loop_
_symmetry_equiv_pos_as_xyz
'x, y, z'
'-x, y+1/2, -z+1/2'
'-x, -y, -z'
'x, -y-1/2, z-1/2'

loop_
_atom_site_label
_atom_site_type_symbol
_atom_site_fract_x
_atom_site_fract_y
_atom_site_fract_z
_atom_site_U_iso_or_equiv
_atom_site_adp_type
_atom_site_occupancy
_atom_site_symmetry_multiplicity
_atom_site_calc_flag
_atom_site_refinement_flags
_atom_site_disorder_assembly
_atom_site_disorder_group
Sn Sn 0.023710(17) 0.245796(11) 0.849100(17) 0.02089(7) Uani 1 1 d . . .
Cl Cl 0.02619(9) 0.23453(5) 1.07222(7) 0.0385(2) Uani 1 1 d . . .
C1 C 0.1222(3) 0.35870(15) 0.8617(3) 0.0244(6) Uani 1 1 d . . .
H1 H 0.0673 0.3891 0.7831 0.029 Uiso 1 1 calc R . .
C2 C 0.2618(3) 0.35500(17) 0.8569(3) 0.0322(7) Uani 1 1 d . . .
H2A H 0.2595 0.3257 0.7784 0.039 Uiso 1 1 calc R . .
H2B H 0.3214 0.3264 0.9341 0.039 Uiso 1 1 calc R . .
C3 C 0.3163(4) 0.43810(19) 0.8538(4) 0.0410(8) Uani 1 1 d . . .
H3A H 0.408 0.4343 0.8537 0.049 Uiso 1 1 calc R . .
H3B H 0.2608 0.4649 0.7727 0.049 Uiso 1 1 calc R . .
C4 C 0.3171(3) 0.48656(19) 0.9692(3) 0.0413(9) Uani 1 1 d . . .
H4A H 0.3474 0.5407 0.9612 0.05 Uiso 1 1 calc R . .
H4B H 0.3802 0.4631 1.05 0.05 Uiso 1 1 calc R . .
C5 C 0.1789(4) 0.48966(18) 0.9772(3) 0.0414(8) Uani 1 1 d . . .
H5A H 0.1185 0.5192 0.9015 0.05 Uiso 1 1 calc R . .
H5B H 0.1833 0.5182 1.057 0.05 Uiso 1 1 calc R . .
C6 C 0.1226(3) 0.40714(17) 0.9789(3) 0.0353(8) Uani 1 1 d . . .
H6A H 0.0306 0.4115 0.9781 0.042 Uiso 1 1 calc R . .
H6B H 0.1769 0.3798 1.0599 0.042 Uiso 1 1 calc R . .
C7 C -0.1901(3) 0.24779(16) 0.7538(3) 0.0270(6) Uani 1 1 d . . .
H7 H -0.2089 0.2542 0.6586 0.032 Uiso 1 1 calc R . .
C8 C -0.2538(3) 0.3166(2) 0.7957(4) 0.0497(10) Uani 1 1 d . . .
H8A H -0.216 0.3662 0.7766 0.06 Uiso 1 1 calc R . .
H8B H -0.2322 0.3138 0.8908 0.06 Uiso 1 1 calc R . .
C9 C -0.4048(4) 0.3181(2) 0.7276(5) 0.0646(12) Uani 1 1 d . . .
H9A H -0.4422 0.3618 0.7631 0.078 Uiso 1 1 calc R . .
H9B H -0.4267 0.328 0.6336 0.078 Uiso 1 1 calc R . .
C10 C -0.4671(4) 0.2420(2) 0.7451(4) 0.0568(11) Uani 1 1 d . . .
H10A H -0.4556 0.2357 0.8379 0.068 Uiso 1 1 calc R . .
H10B H -0.5637 0.2437 0.694 0.068 Uiso 1 1 calc R . .
C11 C -0.4066(4) 0.1730(2) 0.7027(5) 0.0694(14) Uani 1 1 d . . .
H11A H -0.4288 0.1756 0.6074 0.083 Uiso 1 1 calc R . .
H11B H -0.4449 0.1238 0.7225 0.083 Uiso 1 1 calc R . .
C12 C -0.2546(3) 0.1713(2) 0.7708(4) 0.0548(11) Uani 1 1 d . . .
H12A H -0.2326 0.1612 0.8647 0.066 Uiso 1 1 calc R . .
H12B H -0.2177 0.1274 0.735 0.066 Uiso 1 1 calc R . .
C13 C 0.1222(3) 0.13557(16) 0.8420(3) 0.0251(6) Uani 1 1 d . . .
H13 H 0.0927 0.1203 0.7482 0.03 Uiso 1 1 calc R . .
C14 C 0.2715(3) 0.14381(19) 0.8885(4) 0.0512(10) Uani 1 1 d . . .
H14A H 0.3048 0.1616 0.9802 0.061 Uiso 1 1 calc R . .
H14B H 0.2949 0.1846 0.836 0.061 Uiso 1 1 calc R . .
C15 C 0.3398(4) 0.0660(2) 0.8782(5) 0.0624(12) Uani 1 1 d . . .
H15A H 0.3149 0.0512 0.7855 0.075 Uiso 1 1 calc R . .
H15B H 0.4375 0.0729 0.9151 0.075 Uiso 1 1 calc R . .
C16 C 0.2991(4) 0.0001(2) 0.9511(4) 0.0518(10) Uani 1 1 d . . .
H16A H 0.341 -0.0501 0.9403 0.062 Uiso 1 1 calc R . .
H16B H 0.3303 0.0127 1.045 0.062 Uiso 1 1 calc R . .
C17 C 0.1500(4) -0.00873(19) 0.8989(4) 0.0479(9) Uani 1 1 d . . .
H17A H 0.1243 -0.051 0.9472 0.058 Uiso 1 1 calc R . .
H17B H 0.12 -0.0243 0.8062 0.058 Uiso 1 1 calc R . .
C18 C 0.0810(4) 0.06824(18) 0.9115(4) 0.0430(9) Uani 1 1 d . . .
H18A H -0.0166 0.0612 0.8735 0.052 Uiso 1 1 calc R . .
H18B H 0.105 0.0816 1.0046 0.052 Uiso 1 1 calc R . .

loop_
_atom_site_aniso_label
_atom_site_aniso_U_11
_atom_site_aniso_U_22
_atom_site_aniso_U_33
_atom_site_aniso_U_23
_atom_site_aniso_U_13
_atom_site_aniso_U_12
Sn 0.01731(11) 0.02645(12) 0.01945(10) -0.00087(8) 0.00723(7) 0.00076(9)
Cl 0.0535(5) 0.0448(5) 0.0216(3) -0.0014(3) 0.0189(4) -0.0015(4)
C1 0.0236(17) 0.0232(14) 0.0280(16) -0.0020(11) 0.0112(13) 0.0013(12)
C2 0.0280(19) 0.0297(16) 0.0439(19) -0.0075(14) 0.0190(15) -0.0019(13)
C3 0.032(2) 0.0406(19) 0.056(2) -0.0058(16) 0.0236(17) -0.0092(15)
C4 0.032(2) 0.0296(18) 0.055(2) -0.0025(15) 0.0072(17) -0.0067(14)
C5 0.042(2) 0.0343(18) 0.047(2) -0.0120(15) 0.0144(17) -0.0013(16)
C6 0.034(2) 0.0362(18) 0.0381(19) -0.0105(14) 0.0163(16) -0.0004(15)
C7 0.0175(14) 0.0378(17) 0.0245(14) 0.0024(13) 0.0062(11) 0.0021(13)
C8 0.027(2) 0.038(2) 0.080(3) -0.0140(18) 0.0144(19) 0.0014(15)
C9 0.029(2) 0.050(2) 0.112(4) -0.012(2) 0.022(2) 0.0064(18)
C10 0.0247(18) 0.084(3) 0.065(3) 0.005(2) 0.0202(18) -0.0004(19)
C11 0.024(2) 0.050(2) 0.119(4) -0.013(2) 0.008(2) -0.0079(18)
C12 0.027(2) 0.038(2) 0.092(3) -0.0096(19) 0.012(2) -0.0053(16)
C13 0.0234(17) 0.0291(15) 0.0234(15) 0.0008(11) 0.0090(13) 0.0031(12)
C14 0.026(2) 0.0346(19) 0.090(3) -0.0025(18) 0.017(2) 0.0067(15)
C15 0.028(2) 0.045(2) 0.111(4) -0.005(2) 0.021(2) 0.0124(17)
C16 0.048(3) 0.045(2) 0.049(2) -0.0006(17) 0.0005(19) 0.0233(18)
C17 0.050(3) 0.0301(18) 0.067(3) 0.0123(17) 0.026(2) 0.0069(16)
C18 0.040(2) 0.0324(18) 0.064(2) 0.0120(16) 0.0275(19) 0.0083(15)

loop_
_atom_type_symbol
_atom_type_description
_atom_type_scat_dispersion_real
_atom_type_scat_dispersion_imag
_atom_type_scat_source
C C 0.0033 0.0016 'International Tables Vol C Tables 4.2.6.8 and 6.1.1.4'
H H 0 0 'International Tables Vol C Tables 4.2.6.8 and 6.1.1.4'
Cl Cl 0.1484 0.1585 'International Tables Vol C Tables 4.2.6.8 and 6.1.1.4'
Sn Sn -0.6537 1.4246 'International Tables Vol C Tables 4.2.6.8 and 6.1.1.4'

loop_
_geom_angle_atom_site_label_1
_geom_angle_atom_site_label_2
_geom_angle_atom_site_label_3
_geom_angle
_geom_angle_site_symmetry_1
_geom_angle_site_symmetry_3
_geom_angle_publ_flag
C7 Sn C13 116.49(11) . . ?
C7 Sn C1 115.37(11) . . ?
C13 Sn C1 122.03(11) . . ?
C7 Sn Cl 96.68(8) . . ?
C13 Sn Cl 97.98(8) . . ?
C1 Sn Cl 100.05(8) . . ?
C7 Sn Cl 84.36(8) . 4_565 ?
C13 Sn Cl 83.10(8) . 4_565 ?
C1 Sn Cl 77.90(8) . 4_565 ?
Cl Sn Cl 177.95(2) . 4_565 ?
Sn Cl Sn 169.25(3) . 4_566 ?
C2 C1 C6 110.3(2) . . ?
C2 C1 Sn 115.27(18) . . ?
C6 C1 Sn 112.47(19) . . ?
C1 C2 C3 110.7(2) . . ?
C4 C3 C2 111.7(3) . . ?
C3 C4 C5 110.8(3) . . ?
C4 C5 C6 111.6(3) . . ?
C5 C6 C1 111.3(3) . . ?
C8 C7 C12 110.3(3) . . ?
C8 C7 Sn 112.7(2) . . ?
C12 C7 Sn 112.4(2) . . ?
C7 C8 C9 112.5(3) . . ?
C10 C9 C8 111.6(3) . . ?
C11 C10 C9 111.7(3) . . ?
C10 C11 C12 111.7(3) . . ?
C7 C12 C11 112.2(3) . . ?
C14 C13 C18 111.3(3) . . ?
C14 C13 Sn 112.6(2) . . ?
C18 C13 Sn 113.2(2) . . ?
C13 C14 C15 112.0(3) . . ?
C16 C15 C14 110.8(3) . . ?
C17 C16 C15 109.8(3) . . ?
C16 C17 C18 111.4(3) . . ?
C13 C18 C17 110.8(3) . . ?

loop_
_geom_bond_atom_site_label_1
_geom_bond_atom_site_label_2
_geom_bond_distance
_geom_bond_site_symmetry_2
_geom_bond_publ_flag
Sn C7 2.161(3) . ?
Sn C13 2.166(3) . ?
Sn C1 2.170(3) . ?
Sn Cl 2.4558(7) . ?
Sn Cl 3.0777(8) 4_565 ?
Cl Sn 3.0777(8) 4_566 ?
C1 C2 1.523(4) . ?
C1 C6 1.529(4) . ?
C2 C3 1.532(4) . ?
C3 C4 1.511(4) . ?
C4 C5 1.522(5) . ?
C5 C6 1.528(4) . ?
C7 C8 1.508(4) . ?
C7 C12 1.516(4) . ?
C8 C9 1.528(5) . ?
C9 C10 1.499(5) . ?
C10 C11 1.494(5) . ?
C11 C12 1.538(5) . ?
C13 C14 1.508(4) . ?
C13 C18 1.527(4) . ?
C14 C15 1.536(5) . ?
C15 C16 1.529(5) . ?
C16 C17 1.507(5) . ?
C17 C18 1.533(4) . ?
